data_2242065
loop_
_publ_author_name
'Priyatharsini, Maruthupandiyan'
'Shankar, Bhaskaran'
'Sathiyendiran, Malaichamy'
'Srinivasan, Navaneethakrishnan'
'Krishnakumar, Rajaputi Venkatraman'

_publ_section_title
;
 Crystal structure of the <i>cis</i> and <i>trans</i> polymorphs of
 bis[\m-2-(1,3-benzothiazol-2-yl)phenolato]-\k^3^<i>N</i>,<i>O</i>:<i>O</i>;\k^3^<i>O</i>:<i>N</i>,<i>O</i>-bis[<i>fac</i>-tricarbonylrhenium(I)]
;
_journal_issue 2
_journal_name_full 'Acta Crystallographica Section E'
_journal_page_first 310
_journal_page_last 313
_journal_paper_doi 10.1107/S2056989017001347
_journal_volume 73
_journal_year 2017
_chemical_formula_iupac '[Re2 (C13 H8 N1 O1 S1)2 (C O)6]'
_chemical_formula_moiety 'C32 H16 N2 O8 Re2 S2'
_chemical_formula_sum 'C32 H16 N2 O8 Re2 S2'
_chemical_formula_weight 992.99
_chemical_name_systematic
<i>cis</i>-Bis[\m-2-(1,3-benzothiazol-2-yl)phenolato]-\k^3^<i>N</i>,<i>O</i>:<i>O</i>;\k^3^<i>O</i>:<i>N</i>,<i>O</i>-bis[<i>fac</i>-tricarbonylrhenium(I)]
_space_group_crystal_system orthorhombic
_space_group_IT_number 60
_space_group_name_Hall '-P 2n 2ab'
_space_group_name_H-M_alt 'P b c n'
_symmetry_space_group_name_Hall '-P 2n 2ab'
_symmetry_space_group_name_H-M 'P b c n'
_atom_sites_solution_hydrogens geom
_audit_creation_method SHELXL-2014/7
_cell_angle_alpha 90
_cell_angle_beta 90
_cell_angle_gamma 90
_cell_formula_units_Z 4
_cell_length_a 16.1480(7)
_cell_length_b 11.6519(5)
_cell_length_c 15.6329(8)
_cell_measurement_reflns_used 2943
_cell_measurement_temperature 296(2)
_cell_measurement_theta_max 28.0
_cell_measurement_theta_min 2.9
_cell_volume 2941.4(2)
_computing_cell_refinement
;
SAINT (Bruker, 2009)
;
_computing_data_collection
;
APEX2 (Bruker, 2009)
;
_computing_data_reduction
;
SAINT (Bruker, 2009)
;
_computing_molecular_graphics
;
PLUTON (Spek, 2009)
;
_computing_publication_material
;
publCIF (Westrip, 2010)
;
_computing_structure_refinement
;
SHELXL2014 (Sheldrick, 2015)
;
_computing_structure_solution
;
SHELXS2013 (Sheldrick, 2008)
;
_diffrn_ambient_temperature 296(2)
_diffrn_measured_fraction_theta_full 0.998
_diffrn_measured_fraction_theta_max 0.877
_diffrn_measurement_device_type 'Bruker SMART APEX CCD'
_diffrn_measurement_method '\w scans'
_diffrn_radiation_type MoK\a
_diffrn_radiation_wavelength 0.71073
_diffrn_reflns_av_R_equivalents 0.0272
_diffrn_reflns_limit_h_max 22
_diffrn_reflns_limit_h_min -12
_diffrn_reflns_limit_k_max 14
_diffrn_reflns_limit_k_min -15
_diffrn_reflns_limit_l_max 19
_diffrn_reflns_limit_l_min -21
_diffrn_reflns_number 11735
_diffrn_reflns_theta_full 25.242
_diffrn_reflns_theta_max 29.268
_diffrn_reflns_theta_min 2.895
_exptl_absorpt_coefficient_mu 8.423
_exptl_absorpt_correction_T_max 0.38
_exptl_absorpt_correction_T_min 0.18
_exptl_absorpt_correction_type multi-scan
_exptl_absorpt_process_details
;
(SADABS; Bruker, 2009)
;
_exptl_crystal_colour yellow
_exptl_crystal_density_diffrn 2.242
_exptl_crystal_description needle
_exptl_crystal_F_000 1872
_exptl_crystal_size_max 0.25
_exptl_crystal_size_mid 0.18
_exptl_crystal_size_min 0.12
_refine_diff_density_max 1.093
_refine_diff_density_min -0.949
_refine_ls_extinction_method none
_refine_ls_goodness_of_fit_ref 1.071
_refine_ls_hydrogen_treatment constr
_refine_ls_matrix_type full
_refine_ls_number_parameters 208
_refine_ls_number_reflns 3510
_refine_ls_number_restraints 0
_refine_ls_restrained_S_all 1.071
_refine_ls_R_factor_all 0.0358
_refine_ls_R_factor_gt 0.0269
_refine_ls_shift/su_max 0.001
_refine_ls_shift/su_mean 0.000
_refine_ls_structure_factor_coef Fsqd
_refine_ls_weighting_details 'w=1/[\s^2^(Fo^2^)+(0.0263P)^2^] where P=(Fo^2^+2Fc^2^)/3'
_refine_ls_weighting_scheme calc
_refine_ls_wR_factor_gt 0.0569
_refine_ls_wR_factor_ref 0.0601
_reflns_number_gt 2943
_reflns_number_total 3510
_reflns_threshold_expression 'I > 2\s(I)'
_cod_data_source_file rz5204sup1.cif
_cod_data_source_block II
_cod_database_code 2242065
_shelx_space_group_comment
;
The symmetry employed for this shelxl refinement is uniquely defined
by the following loop, which should always be used as a source of
symmetry information in preference to the above space-group names.
They are only intended as comments.
;

loop_
_space_group_symop_operation_xyz
'x, y, z'
'-x+1/2, -y+1/2, z+1/2'
'x+1/2, -y+1/2, -z'
'-x, y, -z+1/2'
'-x, -y, -z'
'x-1/2, y-1/2, -z-1/2'
'-x-1/2, y-1/2, z'
'x, -y, z-1/2'

loop_
_atom_site_type_symbol
_atom_site_label
_atom_site_fract_x
_atom_site_fract_y
_atom_site_fract_z
_atom_site_U_iso_or_equiv
_atom_site_adp_type
_atom_site_calc_flag
_atom_site_occupancy
Re Re01 -0.00490(2) 0.15435(2) 0.35969(2) 0.01406(6) Uani d 1
S S1 0.07316(6) 0.54284(8) 0.35632(6) 0.0210(2) Uani d 1
O O1 0.07833(17) 0.1789(2) 0.25483(14) 0.0159(6) Uani d 1
O O2 0.13167(17) 0.1285(2) 0.49308(18) 0.0287(7) Uani d 1
O O3 -0.01421(17) -0.1089(3) 0.34887(19) 0.0293(7) Uani d 1
O O4 -0.13228(17) 0.1328(2) 0.50382(18) 0.0302(7) Uani d 1
N N1 0.00453(16) 0.3439(3) 0.36089(19) 0.0158(8) Uani d 1
C C1 -0.0277(2) 0.5344(3) 0.3923(2) 0.0164(8) Uani d 1
C C2 -0.0769(2) 0.6243(3) 0.4226(2) 0.0198(8) Uani d 1
H H2 -0.0566 0.6988 0.4265 0.024 Uiso calc 1
C C3 -0.1569(2) 0.5978(3) 0.4467(2) 0.0212(8) Uani d 1
H H3 -0.1914 0.6555 0.4672 0.025 Uiso calc 1
C C4 -0.1866(2) 0.4861(3) 0.4407(3) 0.0219(9) Uani d 1
H H4 -0.2410 0.4705 0.4562 0.026 Uiso calc 1
C C5 -0.1369(2) 0.3980(3) 0.4121(2) 0.0173(8) Uani d 1
H H5 -0.1576 0.3237 0.4083 0.021 Uiso calc 1
C C6 -0.0555(2) 0.4210(3) 0.3892(2) 0.0142(7) Uani d 1
C C7 0.0748(2) 0.3953(3) 0.3416(2) 0.0159(8) Uani d 1
C C8 0.1503(2) 0.3426(3) 0.3103(2) 0.0167(8) Uani d 1
C C9 0.1499(2) 0.2380(3) 0.2657(2) 0.0165(8) Uani d 1
C C10 0.2230(2) 0.1963(3) 0.2318(2) 0.0213(9) Uani d 1
H H10 0.2227 0.1273 0.2019 0.026 Uiso calc 1
C C11 0.2959(2) 0.2549(4) 0.2414(2) 0.0271(10) Uani d 1
H H11 0.3443 0.2262 0.2173 0.033 Uiso calc 1
C C12 0.2980(2) 0.3564(3) 0.2867(3) 0.0294(10) Uani d 1
H H12 0.3478 0.3950 0.2945 0.035 Uiso calc 1
C C13 0.2258(2) 0.4003(3) 0.3203(3) 0.0237(9) Uani d 1
H H13 0.2272 0.4694 0.3501 0.028 Uiso calc 1
C C14 0.0788(2) 0.1374(3) 0.4440(3) 0.0183(8) Uani d 1
C C15 -0.0848(2) 0.1418(3) 0.4488(3) 0.0197(8) Uani d 1
C C16 -0.0108(2) -0.0097(4) 0.3516(2) 0.0189(9) Uani d 1

loop_
_atom_site_aniso_label
_atom_site_aniso_U_11
_atom_site_aniso_U_22
_atom_site_aniso_U_33
_atom_site_aniso_U_12
_atom_site_aniso_U_13
_atom_site_aniso_U_23
Re01 0.01466(9) 0.01247(9) 0.01505(10) 0.00037(6) 0.00097(6) 0.00113(6)
S1 0.0214(5) 0.0153(4) 0.0264(6) -0.0040(4) 0.0031(4) -0.0005(4)
O1 0.0149(13) 0.0178(12) 0.0151(14) -0.0016(10) 0.0013(10) -0.0023(11)
O2 0.0307(16) 0.0265(14) 0.0288(18) 0.0057(12) -0.0083(14) -0.0005(13)
O3 0.0357(17) 0.0147(14) 0.038(2) -0.0035(12) 0.0049(14) 0.0005(14)
O4 0.0323(16) 0.0318(15) 0.0265(18) 0.0006(13) 0.0133(14) 0.0065(13)
N1 0.0161(17) 0.0151(18) 0.0162(19) -0.0012(12) 0.0013(13) 0.0003(12)
C1 0.0161(17) 0.0199(19) 0.0132(19) -0.0010(15) 0.0031(15) 0.0030(17)
C2 0.028(2) 0.0132(17) 0.018(2) 0.0005(15) -0.0005(18) 0.0004(16)
C3 0.027(2) 0.0184(19) 0.018(2) 0.0071(16) -0.0001(17) -0.0029(17)
C4 0.0179(18) 0.025(2) 0.022(2) 0.0023(16) 0.0024(17) 0.0004(17)
C5 0.0166(18) 0.0140(17) 0.021(2) -0.0012(14) -0.0008(16) -0.0004(16)
C6 0.0168(18) 0.0117(16) 0.0142(18) 0.0025(14) 0.0014(15) -0.0007(15)
C7 0.0168(18) 0.0191(19) 0.0120(19) -0.0018(15) -0.0010(15) -0.0024(16)
C8 0.0138(17) 0.0193(19) 0.017(2) -0.0018(15) 0.0004(15) -0.0007(16)
C9 0.0137(17) 0.0189(18) 0.017(2) 0.0020(15) -0.0012(15) 0.0046(16)
C10 0.0186(19) 0.025(2) 0.020(2) 0.0063(16) 0.0023(16) 0.0014(17)
C11 0.0165(19) 0.039(3) 0.026(2) 0.0049(18) 0.0050(17) -0.004(2)
C12 0.0152(19) 0.044(3) 0.029(3) -0.0067(18) 0.0014(18) -0.008(2)
C13 0.0205(19) 0.020(2) 0.030(2) -0.0053(17) 0.0003(18) -0.0063(17)
C14 0.0218(19) 0.0146(18) 0.019(2) 0.0011(15) 0.0018(17) -0.0015(16)
C15 0.0224(19) 0.0132(18) 0.023(2) 0.0021(15) -0.0029(17) -0.0010(16)
C16 0.0155(18) 0.024(2) 0.017(2) 0.0015(15) 0.0018(15) 0.0019(16)

loop_
_atom_type_symbol
_atom_type_description
_atom_type_scat_dispersion_real
_atom_type_scat_dispersion_imag
_atom_type_scat_source
C C 0.0033 0.0016 'International Tables Vol C Tables 4.2.6.8 and 6.1.1.4'
H H 0.0000 0.0000 'International Tables Vol C Tables 4.2.6.8 and 6.1.1.4'
N N 0.0061 0.0033 'International Tables Vol C Tables 4.2.6.8 and 6.1.1.4'
O O 0.0106 0.0060 'International Tables Vol C Tables 4.2.6.8 and 6.1.1.4'
Re Re -1.0185 7.2310 'International Tables Vol C Tables 4.2.6.8 and 6.1.1.4'
S S 0.1246 0.1234 'International Tables Vol C Tables 4.2.6.8 and 6.1.1.4'

loop_
_geom_angle_atom_site_label_1
_geom_angle_atom_site_label_2
_geom_angle_atom_site_label_3
_geom_angle_site_symmetry_1
_geom_angle_site_symmetry_3
_geom_angle
C14 Re01 C15 . . 88.10(18)
C14 Re01 C16 . . 88.70(15)
C15 Re01 C16 . . 86.45(14)
C14 Re01 O1 . . 95.63(14)
C15 Re01 O1 . . 175.25(12)
C16 Re01 O1 . . 96.54(13)
C14 Re01 O1 . 4 167.74(13)
C15 Re01 O1 . 4 104.12(14)
C16 Re01 O1 . 4 92.87(13)
O1 Re01 O1 . 4 72.12(12)
C14 Re01 N1 . . 92.80(12)
C15 Re01 N1 . . 96.72(12)
C16 Re01 N1 . . 176.53(14)
O1 Re01 N1 . . 80.20(10)
O1 Re01 N1 4 . 85.00(10)
C1 S1 C7 . . 90.05(17)
C9 O1 Re01 . . 120.5(2)
C9 O1 Re01 . 4 129.6(2)
Re01 O1 Re01 . 4 105.77(11)
C7 N1 C6 . . 112.3(3)
C7 N1 Re01 . . 120.7(2)
C6 N1 Re01 . . 126.7(2)
C6 C1 C2 . . 122.6(3)
C6 C1 S1 . . 110.2(3)
C2 C1 S1 . . 127.2(3)
C3 C2 C1 . . 117.2(3)
C3 C2 H2 . . 121.4
C1 C2 H2 . . 121.4
C2 C3 C4 . . 120.9(3)
C2 C3 H3 . . 119.6
C4 C3 H3 . . 119.6
C5 C4 C3 . . 121.3(3)
C5 C4 H4 . . 119.4
C3 C4 H4 . . 119.4
C4 C5 C6 . . 119.4(3)
C4 C5 H5 . . 120.3
C6 C5 H5 . . 120.3
C5 C6 N1 . . 128.0(3)
C5 C6 C1 . . 118.5(3)
N1 C6 C1 . . 113.5(3)
N1 C7 C8 . . 127.5(3)
N1 C7 S1 . . 114.0(3)
C8 C7 S1 . . 118.5(3)
C13 C8 C9 . . 118.4(3)
C13 C8 C7 . . 119.4(3)
C9 C8 C7 . . 122.1(3)
O1 C9 C10 . . 120.1(3)
O1 C9 C8 . . 120.5(3)
C10 C9 C8 . . 119.4(3)
C11 C10 C9 . . 121.1(4)
C11 C10 H10 . . 119.4
C9 C10 H10 . . 119.4
C10 C11 C12 . . 120.3(4)
C10 C11 H11 . . 119.8
C12 C11 H11 . . 119.8
C13 C12 C11 . . 119.6(4)
C13 C12 H12 . . 120.2
C11 C12 H12 . . 120.2
C12 C13 C8 . . 121.0(3)
C12 C13 H13 . . 119.5
C8 C13 H13 . . 119.5
O2 C14 Re01 . . 177.6(3)
O4 C15 Re01 . . 178.7(3)
O3 C16 Re01 . . 178.3(3)

loop_
_geom_bond_atom_site_label_1
_geom_bond_atom_site_label_2
_geom_bond_site_symmetry_2
_geom_bond_distance
Re01 C14 . 1.898(4)
Re01 C15 . 1.904(4)
Re01 C16 . 1.918(4)
Re01 O1 . 2.139(2)
Re01 O1 4 2.166(2)
Re01 N1 . 2.214(3)
S1 C1 . 1.726(4)
S1 C7 . 1.735(4)
O1 C9 . 1.355(4)
O1 Re01 4 2.166(2)
O2 C14 . 1.153(4)
O3 C16 . 1.158(5)
O4 C15 . 1.157(5)
N1 C7 . 1.318(4)
N1 C6 . 1.393(4)
C1 C6 . 1.396(5)
C1 C2 . 1.398(5)
C2 C3 . 1.380(5)
C2 H2 . 0.9300
C3 C4 . 1.390(4)
C3 H3 . 0.9300
C4 C5 . 1.377(4)
C4 H4 . 0.9300
C5 C6 . 1.389(5)
C5 H5 . 0.9300
C7 C8 . 1.450(5)
C8 C13 . 1.401(5)
C8 C9 . 1.404(5)
C9 C10 . 1.382(5)
C10 C11 . 1.370(5)
C10 H10 . 0.9300
C11 C12 . 1.378(6)
C11 H11 . 0.9300
C12 C13 . 1.377(5)
C12 H12 . 0.9300
C13 H13 . 0.9300

loop_
_geom_hbond_atom_site_label_D
_geom_hbond_atom_site_label_H
_geom_hbond_atom_site_label_A
_geom_hbond_site_symmetry_A
_geom_hbond_distance_DH
_geom_hbond_distance_HA
_geom_hbond_distance_DA
_geom_hbond_angle_DHA
C4 H4 O2 3_456 0.93 2.49 3.387(4) 162.8
C2 H2 O3 1_565 0.93 2.64 3.467(5) 148.7

loop_
_geom_torsion_atom_site_label_1
_geom_torsion_atom_site_label_2
_geom_torsion_atom_site_label_3
_geom_torsion_atom_site_label_4
_geom_torsion_site_symmetry_1
_geom_torsion
C7 S1 C1 C6 . -1.5(3)
C7 S1 C1 C2 . 177.1(4)
C6 C1 C2 C3 . -2.7(6)
S1 C1 C2 C3 . 178.8(3)
C1 C2 C3 C4 . 0.0(6)
C2 C3 C4 C5 . 1.2(6)
C3 C4 C5 C6 . 0.2(6)
C4 C5 C6 N1 . 178.4(4)
C4 C5 C6 C1 . -2.8(5)
C7 N1 C6 C5 . 177.8(4)
Re01 N1 C6 C5 . -9.0(5)
C7 N1 C6 C1 . -1.0(4)
Re01 N1 C6 C1 . 172.2(2)
C2 C1 C6 C5 . 4.2(6)
S1 C1 C6 C5 . -177.2(3)
C2 C1 C6 N1 . -176.9(3)
S1 C1 C6 N1 . 1.8(4)
C6 N1 C7 C8 . -180.0(4)
Re01 N1 C7 C8 . 6.3(5)
C6 N1 C7 S1 . -0.2(4)
Re01 N1 C7 S1 . -173.91(16)
C1 S1 C7 N1 . 1.0(3)
C1 S1 C7 C8 . -179.2(3)
N1 C7 C8 C13 . -158.5(4)
S1 C7 C8 C13 . 21.7(5)
N1 C7 C8 C9 . 25.2(6)
S1 C7 C8 C9 . -154.6(3)
Re01 O1 C9 C10 . 135.2(3)
Re01 O1 C9 C10 4 -71.1(4)
Re01 O1 C9 C8 . -45.7(4)
Re01 O1 C9 C8 4 108.0(3)
C13 C8 C9 O1 . 179.7(3)
C7 C8 C9 O1 . -4.0(5)
C13 C8 C9 C10 . -1.2(5)
C7 C8 C9 C10 . 175.1(3)
O1 C9 C10 C11 . 179.5(3)
C8 C9 C10 C11 . 0.4(6)
C9 C10 C11 C12 . 1.1(6)
C10 C11 C12 C13 . -1.8(6)
C11 C12 C13 C8 . 0.9(6)
C9 C8 C13 C12 . 0.5(6)
C7 C8 C13 C12 . -175.9(4)

_cod_database_fobs_code 2242065
